data_7132333
loop_
_publ_author_name
'Nahon, Emily E.'
'Nelmes, Gareth Roland'
'Brothers, Penelope Jane'
'Hicks, Jamie'

_publ_section_title
;
 Intramolecular C--N bond activation by a transient boryl anion
;
_journal_name_full 'Chemical Communications'
_journal_paper_doi 10.1039/D3CC05182J
_journal_year 2023
_chemical_formula_moiety 'C44 H58 B F N2 O'
_chemical_formula_sum 'C44 H58 B F N2 O'
_chemical_formula_weight 660.73
_space_group_crystal_system triclinic
_space_group_IT_number 2
_space_group_name_Hall '-P 1'
_space_group_name_H-M_alt 'P -1'
_atom_sites_solution_hydrogens geom
_audit_creation_date 2023-10-17
_audit_creation_method
;
Olex2 1.5
(compiled 2023.08.24 svn.re1ec1418 for OlexSys, GUI svn.r6817)
;
_audit_update_record
;
2023-10-17 deposited with the CCDC.	2023-11-09 downloaded from the CCDC.
;
_cell_angle_alpha 89.601(9)
_cell_angle_beta 88.022(8)
_cell_angle_gamma 61.747(10)
_cell_formula_units_Z 2
_cell_length_a 11.5584(9)
_cell_length_b 12.1098(15)
_cell_length_c 15.8128(18)
_cell_measurement_reflns_used 5357
_cell_measurement_temperature 150.00(10)
_cell_measurement_theta_max 72.8920
_cell_measurement_theta_min 4.9540
_cell_volume 1948.4(4)
_computing_cell_refinement 'CrysAlisPro 1.171.40.82a (Rigaku OD, 2020)'
_computing_data_collection 'CrysAlisPro 1.171.40.82a (Rigaku OD, 2020)'
_computing_data_reduction 'CrysAlisPro 1.171.40.82a (Rigaku OD, 2020)'
_computing_molecular_graphics 'Olex2 1.5 (Dolomanov et al., 2009)'
_computing_publication_material 'Olex2 1.5 (Dolomanov et al., 2009)'
_computing_structure_refinement 'SHELXL 2019/3 (Sheldrick, 2015)'
_computing_structure_solution 'SHELXT 2018/2 (Sheldrick, 2018)'
_diffrn_ambient_temperature 150.00
_diffrn_detector_area_resol_mean 8.1297
_diffrn_detector_type EosS2
_diffrn_measured_fraction_theta_full 0.991
_diffrn_measured_fraction_theta_max 0.947
_diffrn_measurement_details
;
List of Runs (angles in degrees, time in seconds):

  # Type    Start    End  Width  t~exp~   \w     \q     \k     \f   Frames
#--------------------------------------------------------------------------
  1  \w     28.00  89.00   1.00    1.50    --   36.03-125.00-150.00   61
  2  \w     18.00 100.00   1.00    1.50    --   36.03  38.00 150.00   82
  3  \w     20.00  91.00   1.00    1.50    --   36.03  57.00-150.00   71
  4  \w     17.00 105.00   1.00    1.50    --   36.03  38.00   0.00   88
  5  \w     17.00 105.00   1.00    1.50    --   36.03  38.00  90.00   88
  6  \w      0.00  53.00   1.00    1.50    --   36.03 -57.00-150.00   53
  7  \w     33.00  89.00   1.00    1.50    --   36.03-125.00  30.00   56
  8  \w     40.00 109.00   1.00    6.00    --  109.68-111.00  30.00   69
  9  \w     60.00 109.00   1.00    6.00    --  109.68-111.00 120.00   49
 10  \w     92.00 175.00   1.00    6.00    --  109.68  61.00 -30.00   83
 11  \w     44.00 124.00   1.00    6.00    --  109.68 -45.00 -90.00   80
 12  \w     41.00  82.00   1.00    6.00    --  109.68 -45.00  90.00   41
 13  \w    100.00 126.00   1.00    6.00    --  109.68 -45.00  90.00   26
 14  \w     43.00 126.00   1.00    6.00    --  109.68 -45.00-180.00   83
 15  \w     56.00 106.00   1.00    6.00    --  109.68 -95.00-180.00   50
 16  \w     41.00 123.00   1.00    6.00    --  109.68 -45.00   0.00   82
 17  \w     40.00 178.00   1.00    6.00    --  109.68   0.00 -60.00  138
 18  \w     54.00 115.00   1.00    6.00    --  109.68 -77.00-120.00   61
;
_diffrn_measurement_device 'four-circle diffractometer'
_diffrn_measurement_device_type 'SuperNova, Dual, Cu at home/near, EosS2'
_diffrn_measurement_method '\w scans'
_diffrn_radiation_type CuK\a
_diffrn_radiation_wavelength 1.54184
_diffrn_reflns_av_R_equivalents 0.0165
_diffrn_reflns_av_unetI/netI 0.0317
_diffrn_reflns_Laue_measured_fraction_full 0.991
_diffrn_reflns_Laue_measured_fraction_max 0.947
_diffrn_reflns_limit_h_max 10
_diffrn_reflns_limit_h_min -13
_diffrn_reflns_limit_k_max 14
_diffrn_reflns_limit_k_min -14
_diffrn_reflns_limit_l_max 19
_diffrn_reflns_limit_l_min -19
_diffrn_reflns_number 11769
_diffrn_reflns_point_group_measured_fraction_full 0.991
_diffrn_reflns_point_group_measured_fraction_max 0.947
_diffrn_reflns_theta_full 67.684
_diffrn_reflns_theta_max 73.886
_diffrn_reflns_theta_min 4.145
_exptl_absorpt_coefficient_mu 0.532
_exptl_absorpt_correction_T_max 1.00000
_exptl_absorpt_correction_T_min 0.97398
_exptl_absorpt_correction_type multi-scan
_exptl_absorpt_process_details
;
CrysAlisPro 1.171.40.82a (Rigaku Oxford Diffraction, 2020)
Empirical absorption correction using spherical harmonics,
implemented in SCALE3 ABSPACK scaling algorithm.
;
_exptl_crystal_colour colourless
_exptl_crystal_colour_primary colourless
_exptl_crystal_density_diffrn 1.126
_exptl_crystal_description prism
_exptl_crystal_F_000 716
_exptl_crystal_size_max 0.18
_exptl_crystal_size_mid 0.09
_exptl_crystal_size_min 0.05
_refine_diff_density_max 0.235
_refine_diff_density_min -0.366
_refine_diff_density_rms 0.037
_refine_ls_extinction_method none
_refine_ls_goodness_of_fit_ref 1.036
_refine_ls_hydrogen_treatment constr
_refine_ls_matrix_type full
_refine_ls_number_parameters 487
_refine_ls_number_reflns 7485
_refine_ls_number_restraints 72
_refine_ls_restrained_S_all 1.091
_refine_ls_R_factor_all 0.0477
_refine_ls_R_factor_gt 0.0413
_refine_ls_shift/su_max 0.000
_refine_ls_shift/su_mean 0.000
_refine_ls_structure_factor_coef Fsqd
_refine_ls_weighting_details 'w=1/[\s^2^(Fo^2^)+(0.0394P)^2^+0.5307P] where P=(Fo^2^+2Fc^2^)/3'
_refine_ls_weighting_scheme calc
_refine_ls_wR_factor_gt 0.0963
_refine_ls_wR_factor_ref 0.1018
_reflns_Friedel_coverage 0.000
_reflns_number_gt 6556
_reflns_number_total 7485
_reflns_threshold_expression 'I > 2\s(I)'
_cod_data_source_file d3cc05182j2.cif
_cod_data_source_block 3-f
_cod_database_code 7132333
_shelx_shelxl_version_number 2019/3
_shelx_space_group_comment
;
The symmetry employed for this shelxl refinement is uniquely defined
by the following loop, which should always be used as a source of
symmetry information in preference to the above space-group names.
They are only intended as comments.
;
_shelx_estimated_absorpt_t_max 0.974
_shelx_estimated_absorpt_t_min 0.910
_olex2_refinement_description
;
1. Fixed Uiso
 At 1.2 times of:
  All C(H) groups
 At 1.5 times of:
  All C(H,H,H) groups
2. Restrained distances
 C17-C18 = C17-C19 = C17-C20 = C17-C18A = C17-C19A = C17-C20A
 1.53 with sigma of 0.008
 C18-C19 = C19-C20 = C20-C18 = C18A-C19A = C19A-C20A = C20A-C18A
 2.5 with sigma of 0.008
3. Uiso/Uaniso restraints and constraints
C17 \\sim C18 \\sim C19 \\sim C20 \\sim C18A \\sim C19A \\sim C20A: within 2A
with sigma of 0.005 and sigma for terminal atoms of 0.01 within 2A
4. Others
 Sof(C18A)=Sof(H18D)=Sof(H18E)=Sof(H18F)=Sof(C19A)=Sof(H19D)=Sof(H19E)=
 Sof(H19F)=Sof(C20A)=Sof(H20D)=Sof(H20E)=Sof(H20F)=1-FVAR(1)
 Sof(C20)=Sof(H20A)=Sof(H20B)=Sof(H20C)=Sof(C19)=Sof(H19A)=Sof(H19B)=Sof(H19C)=
 Sof(C18)=Sof(H18A)=Sof(H18B)=Sof(H18C)=FVAR(1)
5.a Ternary CH refined with riding coordinates:
 C30(H30), C27(H27), C39(H39), C42(H42)
5.b Aromatic/amide H refined with riding coordinates:
 C6(H6), C3(H3), C5(H5), C9(H9), C12(H12), C11(H11), C23(H23), C25(H25),
 C37(H37), C24(H24), C35(H35), C36(H36)
5.c Idealised Me refined as rotating group:
 C15(H15A,H15B,H15C), C31(H31A,H31B,H31C), C32(H32A,H32B,H32C), C14(H14A,H14B,
 H14C), C29(H29A,H29B,H29C), C16(H16A,H16B,H16C), C40(H40A,H40B,H40C), C41(H41A,
 H41B,H41C), C28(H28A,H28B,H28C), C43(H43A,H43B,H43C), C20(H20A,H20B,H20C),
 C44(H44A,H44B,H44C), C19(H19A,H19B,H19C), C18(H18A,H18B,H18C), C18A(H18D,H18E,
 H18F), C19A(H19D,H19E,H19F), C20A(H20D,H20E,H20F)
;
_olex2_submission_special_instructions 'No special instructions were received'
_oxdiff_exptl_absorpt_empirical_details
;
Empirical correction (ABSPACK) includes:
- Absorption correction using spherical harmonics
- Frame scaling
;

loop_
_space_group_symop_operation_xyz
'x, y, z'
'-x, -y, -z'

loop_
_atom_site_label
_atom_site_type_symbol
_atom_site_fract_x
_atom_site_fract_y
_atom_site_fract_z
_atom_site_U_iso_or_equiv
_atom_site_adp_type
_atom_site_occupancy
_atom_site_site_symmetry_order
_atom_site_calc_flag
_atom_site_refinement_flags_posn
_atom_site_refinement_flags_adp
_atom_site_refinement_flags_occupancy
_atom_site_disorder_assembly
_atom_site_disorder_group
F1 F 0.64617(7) 0.75630(7) 0.19841(5) 0.02964(17) Uani 1 1 d . . . . .
O1 O 0.50429(8) 0.50855(7) 0.19274(5) 0.02015(17) Uani 1 1 d . . . . .
N1 N 0.44395(10) 0.76135(9) 0.19985(6) 0.0191(2) Uani 1 1 d . . . . .
N2 N 0.64888(10) 0.59922(9) 0.28333(6) 0.0201(2) Uani 1 1 d . . . . .
C1 C 0.37329(11) 0.59972(11) 0.20224(7) 0.0192(2) Uani 1 1 d . . . . .
C7 C 0.55996(11) 0.45188(11) 0.26825(7) 0.0200(2) Uani 1 1 d . . . . .
C2 C 0.34373(11) 0.72495(11) 0.20600(7) 0.0187(2) Uani 1 1 d . . . . .
C8 C 0.62806(11) 0.49898(11) 0.31400(7) 0.0201(2) Uani 1 1 d . . . . .
C21 C 0.40818(11) 0.86651(11) 0.14264(8) 0.0202(2) Uani 1 1 d . . . . .
C6 C 0.27446(12) 0.56647(11) 0.20074(8) 0.0231(2) Uani 1 1 d . . . . .
H6 H 0.295980 0.480414 0.200859 0.028 Uiso 1 1 calc R U . . .
C4 C 0.11063(12) 0.78412(12) 0.20035(8) 0.0231(2) Uani 1 1 d . . . . .
C3 C 0.21191(12) 0.81520(11) 0.20557(7) 0.0217(2) Uani 1 1 d . . . . .
H3 H 0.190213 0.901179 0.208963 0.026 Uiso 1 1 calc R U . . .
C26 C 0.37007(12) 0.98665(12) 0.17493(8) 0.0249(3) Uani 1 1 d . . . . .
C5 C 0.14377(12) 0.65801(12) 0.19904(8) 0.0250(3) Uani 1 1 d . . . . .
H5 H 0.076571 0.634127 0.196974 0.030 Uiso 1 1 calc R U . . .
C9 C 0.68773(13) 0.43624(12) 0.38772(8) 0.0252(3) Uani 1 1 d . . . . .
H9 H 0.733797 0.467812 0.419885 0.030 Uiso 1 1 calc R U . . .
C22 C 0.40720(12) 0.84379(11) 0.05571(8) 0.0233(2) Uani 1 1 d . . . . .
C33 C 0.78156(12) 0.57668(11) 0.29967(8) 0.0231(2) Uani 1 1 d . . . . .
C30 C 0.45442(13) 0.71284(12) 0.01980(8) 0.0263(3) Uani 1 1 d . . . . .
H30 H 0.481966 0.653429 0.068320 0.032 Uiso 1 1 calc R U . . .
C12 C 0.55357(13) 0.34611(12) 0.29441(8) 0.0260(3) Uani 1 1 d . . . . .
H12 H 0.507304 0.314710 0.262288 0.031 Uiso 1 1 calc R U . . .
C38 C 0.88519(13) 0.48820(12) 0.24875(8) 0.0261(3) Uani 1 1 d . . . . .
C10 C 0.68243(13) 0.32970(12) 0.41585(8) 0.0273(3) Uani 1 1 d . . . . .
C11 C 0.61447(13) 0.28508(12) 0.36756(9) 0.0290(3) Uani 1 1 d . . . . .
H11 H 0.609692 0.212022 0.384861 0.035 Uiso 1 1 calc R U . . .
C23 C 0.36252(14) 0.94546(13) 0.00134(9) 0.0303(3) Uani 1 1 d . . . . .
H23 H 0.361424 0.932114 -0.057690 0.036 Uiso 1 1 calc R U . . .
C34 C 0.80329(14) 0.63798(13) 0.36768(9) 0.0296(3) Uani 1 1 d . . . . .
C13 C -0.03085(13) 0.88875(13) 0.19263(9) 0.0299(3) Uani 1 1 d . . . . .
C25 C 0.32452(13) 1.08550(12) 0.11791(10) 0.0312(3) Uani 1 1 d . . . . .
H25 H 0.296159 1.168278 0.138301 0.037 Uiso 1 1 calc R U . . .
C27 C 0.37951(14) 1.01183(12) 0.26811(9) 0.0312(3) Uani 1 1 d . . . . .
H27 H 0.427035 0.929119 0.296748 0.037 Uiso 1 1 calc R U . . .
C39 C 0.86209(13) 0.42863(13) 0.17099(9) 0.0310(3) Uani 1 1 d . . . . .
H39 H 0.764958 0.467158 0.164497 0.037 Uiso 1 1 calc R U . . .
C37 C 1.01283(14) 0.45606(13) 0.27071(10) 0.0344(3) Uani 1 1 d . . . . .
H37 H 1.084848 0.395342 0.237666 0.041 Uiso 1 1 calc R U . . .
C24 C 0.31966(14) 1.06577(13) 0.03212(10) 0.0345(3) Uani 1 1 d . . . . .
H24 H 0.286980 1.134704 -0.005446 0.041 Uiso 1 1 calc R U . . .
C35 C 0.93328(16) 0.60201(15) 0.38696(10) 0.0387(3) Uani 1 1 d . . . . .
H35 H 0.950752 0.640841 0.433243 0.046 Uiso 1 1 calc R U . . .
C36 C 1.03676(15) 0.51090(15) 0.33978(11) 0.0398(4) Uani 1 1 d . . . . .
H36 H 1.124594 0.485776 0.354745 0.048 Uiso 1 1 calc R U . . .
C42 C 0.69179(16) 0.74136(15) 0.41923(9) 0.0380(3) Uani 1 1 d . . . . .
H42 H 0.607432 0.759479 0.392650 0.046 Uiso 1 1 calc R U . . .
C15 C -0.12764(13) 0.83703(15) 0.18460(11) 0.0376(3) Uani 1 1 d . . . . .
H15A H -0.104595 0.784175 0.133661 0.056 Uiso 1 1 calc R U . . .
H15B H -0.216896 0.906729 0.180496 0.056 Uiso 1 1 calc R U . . .
H15C H -0.123517 0.787002 0.234497 0.056 Uiso 1 1 calc R U . . .
C17 C 0.75558(16) 0.26306(14) 0.49537(9) 0.0381(3) Uani 1 1 d D U . . .
C31 C 0.57429(16) 0.67396(15) -0.03993(10) 0.0414(4) Uani 1 1 d . . . . .
H31A H 0.549621 0.728769 -0.089304 0.062 Uiso 1 1 calc R U . . .
H31B H 0.606674 0.586925 -0.058482 0.062 Uiso 1 1 calc R U . . .
H31C H 0.643522 0.681249 -0.010325 0.062 Uiso 1 1 calc R U . . .
B1 B 0.57608(13) 0.70022(13) 0.22718(8) 0.0206(3) Uani 1 1 d . . . . .
C32 C 0.34539(16) 0.70052(15) -0.02420(11) 0.0413(4) Uani 1 1 d . . . . .
H32A H 0.270089 0.724319 0.015412 0.062 Uiso 1 1 calc R U . . .
H32B H 0.378018 0.613522 -0.042942 0.062 Uiso 1 1 calc R U . . .
H32C H 0.318126 0.755816 -0.073304 0.062 Uiso 1 1 calc R U . . .
C14 C -0.03828(15) 0.96380(16) 0.11238(12) 0.0447(4) Uani 1 1 d . . . . .
H14A H 0.022541 0.998702 0.116005 0.067 Uiso 1 1 calc R U . . .
H14B H -0.128056 1.032180 0.107267 0.067 Uiso 1 1 calc R U . . .
H14C H -0.014045 0.908389 0.062687 0.067 Uiso 1 1 calc R U . . .
C29 C 0.24524(17) 1.08543(17) 0.31287(10) 0.0439(4) Uani 1 1 d . . . . .
H29A H 0.198252 1.168537 0.287534 0.066 Uiso 1 1 calc R U . . .
H29B H 0.256833 1.094622 0.373056 0.066 Uiso 1 1 calc R U . . .
H29C H 0.194377 1.040393 0.306788 0.066 Uiso 1 1 calc R U . . .
C16 C -0.07073(15) 0.97521(16) 0.27080(12) 0.0464(4) Uani 1 1 d . . . . .
H16A H -0.065117 0.926636 0.321761 0.070 Uiso 1 1 calc R U . . .
H16B H -0.161110 1.042431 0.265693 0.070 Uiso 1 1 calc R U . . .
H16C H -0.011393 1.011720 0.274838 0.070 Uiso 1 1 calc R U . . .
C40 C 0.91449(18) 0.28790(15) 0.18127(13) 0.0515(4) Uani 1 1 d . . . . .
H40A H 1.010186 0.247000 0.185890 0.077 Uiso 1 1 calc R U . . .
H40B H 0.892295 0.253988 0.131965 0.077 Uiso 1 1 calc R U . . .
H40C H 0.874698 0.272226 0.232572 0.077 Uiso 1 1 calc R U . . .
C41 C 0.9206(2) 0.4564(2) 0.09088(11) 0.0585(5) Uani 1 1 d . . . . .
H41A H 0.883455 0.547350 0.084522 0.088 Uiso 1 1 calc R U . . .
H41B H 0.899745 0.421213 0.041675 0.088 Uiso 1 1 calc R U . . .
H41C H 1.016205 0.418624 0.094967 0.088 Uiso 1 1 calc R U . . .
C28 C 0.45872(19) 1.0818(2) 0.27797(13) 0.0583(5) Uani 1 1 d . . . . .
H28A H 0.543265 1.036747 0.246846 0.087 Uiso 1 1 calc R U . . .
H28B H 0.474031 1.086948 0.338033 0.087 Uiso 1 1 calc R U . . .
H28C H 0.409780 1.166505 0.255354 0.087 Uiso 1 1 calc R U . . .
C43 C 0.7023(2) 0.86141(18) 0.41929(14) 0.0611(5) Uani 1 1 d . . . . .
H43A H 0.782711 0.846971 0.447089 0.092 Uiso 1 1 calc R U . . .
H43B H 0.625828 0.927178 0.449965 0.092 Uiso 1 1 calc R U . . .
H43C H 0.705244 0.887731 0.360859 0.092 Uiso 1 1 calc R U . . .
C20 C 0.7212(4) 0.3530(4) 0.5681(3) 0.0509(10) Uani 0.715(4) 1 d D U P A 1
H20A H 0.741976 0.420116 0.552226 0.076 Uiso 0.715(4) 1 calc R U P A 1
H20B H 0.771939 0.308492 0.617087 0.076 Uiso 0.715(4) 1 calc R U P A 1
H20C H 0.627090 0.389104 0.582633 0.076 Uiso 0.715(4) 1 calc R U P A 1
C44 C 0.6842(3) 0.7042(2) 0.51084(13) 0.0717(7) Uani 1 1 d . . . . .
H44A H 0.669775 0.630716 0.512075 0.108 Uiso 1 1 calc R U . . .
H44B H 0.611305 0.774025 0.541285 0.108 Uiso 1 1 calc R U . . .
H44C H 0.766801 0.683951 0.537989 0.108 Uiso 1 1 calc R U . . .
C19 C 0.9094(2) 0.2094(3) 0.47357(15) 0.0446(6) Uani 0.715(4) 1 d D U P A 1
H19A H 0.935791 0.149935 0.426045 0.067 Uiso 0.715(4) 1 calc R U P A 1
H19B H 0.959706 0.166701 0.523127 0.067 Uiso 0.715(4) 1 calc R U P A 1
H19C H 0.926899 0.278824 0.458212 0.067 Uiso 0.715(4) 1 calc R U P A 1
C18 C 0.7422(3) 0.1480(3) 0.51730(19) 0.0583(8) Uani 0.715(4) 1 d D U P A 1
H18A H 0.649799 0.172581 0.530895 0.087 Uiso 0.715(4) 1 calc R U P A 1
H18B H 0.795108 0.107091 0.566307 0.087 Uiso 0.715(4) 1 calc R U P A 1
H18C H 0.773115 0.089765 0.468942 0.087 Uiso 0.715(4) 1 calc R U P A 1
C18A C 0.6518(7) 0.2276(7) 0.5497(3) 0.0507(16) Uani 0.285(4) 1 d D U P A 2
H18D H 0.571713 0.304809 0.565197 0.076 Uiso 0.285(4) 1 calc R U P A 2
H18E H 0.693288 0.182604 0.601074 0.076 Uiso 0.285(4) 1 calc R U P A 2
H18F H 0.629443 0.174362 0.514703 0.076 Uiso 0.285(4) 1 calc R U P A 2
C19A C 0.8717(7) 0.1503(7) 0.4771(4) 0.073(3) Uani 0.285(4) 1 d D U P A 2
H19D H 0.849705 0.091544 0.448458 0.109 Uiso 0.285(4) 1 calc R U P A 2
H19E H 0.915057 0.113385 0.529924 0.109 Uiso 0.285(4) 1 calc R U P A 2
H19F H 0.930878 0.167832 0.440274 0.109 Uiso 0.285(4) 1 calc R U P A 2
C20A C 0.7639(10) 0.3538(9) 0.5596(6) 0.043(2) Uani 0.285(4) 1 d D U P A 2
H20D H 0.825438 0.382262 0.537597 0.065 Uiso 0.285(4) 1 calc R U P A 2
H20E H 0.794782 0.310564 0.613331 0.065 Uiso 0.285(4) 1 calc R U P A 2
H20F H 0.676723 0.426162 0.568826 0.065 Uiso 0.285(4) 1 calc R U P A 2

loop_
_atom_site_aniso_label
_atom_site_aniso_U_11
_atom_site_aniso_U_22
_atom_site_aniso_U_33
_atom_site_aniso_U_23
_atom_site_aniso_U_13
_atom_site_aniso_U_12
F1 0.0243(4) 0.0303(4) 0.0422(4) 0.0150(3) -0.0089(3) -0.0191(3)
O1 0.0219(4) 0.0196(4) 0.0196(4) -0.0011(3) -0.0019(3) -0.0103(3)
N1 0.0215(5) 0.0185(5) 0.0217(5) 0.0011(4) -0.0025(4) -0.0130(4)
N2 0.0217(5) 0.0211(5) 0.0230(5) 0.0025(4) -0.0047(4) -0.0143(4)
C1 0.0210(6) 0.0201(5) 0.0181(5) -0.0009(4) -0.0013(4) -0.0111(5)
C7 0.0215(6) 0.0201(5) 0.0198(5) -0.0001(4) -0.0013(4) -0.0111(5)
C2 0.0221(6) 0.0220(6) 0.0171(5) -0.0012(4) -0.0014(4) -0.0145(5)
C8 0.0223(6) 0.0195(5) 0.0215(6) -0.0001(4) 0.0001(4) -0.0124(5)
C21 0.0187(5) 0.0186(5) 0.0262(6) 0.0027(4) -0.0032(4) -0.0109(4)
C6 0.0283(6) 0.0222(6) 0.0250(6) 0.0003(5) -0.0030(5) -0.0169(5)
C4 0.0219(6) 0.0270(6) 0.0233(6) 0.0011(5) -0.0009(4) -0.0139(5)
C3 0.0234(6) 0.0209(5) 0.0234(6) -0.0006(4) -0.0009(4) -0.0126(5)
C26 0.0236(6) 0.0214(6) 0.0328(7) -0.0004(5) -0.0040(5) -0.0129(5)
C5 0.0238(6) 0.0290(6) 0.0293(6) 0.0012(5) -0.0023(5) -0.0182(5)
C9 0.0321(6) 0.0275(6) 0.0228(6) 0.0032(5) -0.0068(5) -0.0193(5)
C22 0.0231(6) 0.0241(6) 0.0262(6) 0.0025(5) -0.0027(5) -0.0139(5)
C33 0.0246(6) 0.0246(6) 0.0271(6) 0.0076(5) -0.0082(5) -0.0170(5)
C30 0.0344(7) 0.0256(6) 0.0216(6) -0.0002(5) -0.0001(5) -0.0165(5)
C12 0.0293(6) 0.0240(6) 0.0308(6) 0.0016(5) -0.0050(5) -0.0174(5)
C38 0.0254(6) 0.0240(6) 0.0334(7) 0.0091(5) -0.0068(5) -0.0150(5)
C10 0.0337(7) 0.0273(6) 0.0257(6) 0.0059(5) -0.0052(5) -0.0182(6)
C11 0.0359(7) 0.0254(6) 0.0336(7) 0.0066(5) -0.0049(5) -0.0207(6)
C23 0.0350(7) 0.0303(7) 0.0287(6) 0.0071(5) -0.0060(5) -0.0177(6)
C34 0.0365(7) 0.0338(7) 0.0292(6) 0.0067(5) -0.0104(5) -0.0250(6)
C13 0.0205(6) 0.0298(7) 0.0402(7) 0.0035(6) -0.0023(5) -0.0126(5)
C25 0.0321(7) 0.0182(6) 0.0451(8) 0.0027(5) -0.0061(6) -0.0131(5)
C27 0.0361(7) 0.0222(6) 0.0356(7) -0.0036(5) -0.0094(6) -0.0133(6)
C39 0.0254(6) 0.0290(7) 0.0362(7) -0.0023(5) -0.0002(5) -0.0109(5)
C37 0.0247(7) 0.0306(7) 0.0494(8) 0.0112(6) -0.0074(6) -0.0140(6)
C24 0.0373(7) 0.0270(7) 0.0415(8) 0.0129(6) -0.0104(6) -0.0167(6)
C35 0.0457(9) 0.0467(8) 0.0396(8) 0.0114(7) -0.0212(7) -0.0338(7)
C36 0.0309(7) 0.0430(8) 0.0550(9) 0.0186(7) -0.0205(7) -0.0244(7)
C42 0.0455(8) 0.0443(8) 0.0333(7) -0.0070(6) -0.0061(6) -0.0284(7)
C15 0.0228(6) 0.0402(8) 0.0533(9) 0.0070(7) -0.0052(6) -0.0177(6)
C17 0.0559(9) 0.0341(7) 0.0319(7) 0.0131(6) -0.0155(6) -0.0267(7)
C31 0.0476(9) 0.0373(8) 0.0403(8) -0.0084(6) 0.0138(7) -0.0217(7)
B1 0.0238(6) 0.0220(6) 0.0216(6) -0.0002(5) -0.0007(5) -0.0153(5)
C32 0.0461(9) 0.0382(8) 0.0447(9) -0.0090(7) -0.0069(7) -0.0237(7)
C14 0.0297(7) 0.0430(9) 0.0623(10) 0.0234(8) -0.0132(7) -0.0176(7)
C29 0.0476(9) 0.0533(10) 0.0363(8) -0.0089(7) 0.0012(7) -0.0285(8)
C16 0.0268(7) 0.0424(9) 0.0640(11) -0.0145(8) 0.0057(7) -0.0117(7)
C40 0.0488(10) 0.0308(8) 0.0705(12) -0.0073(8) -0.0144(9) -0.0145(7)
C41 0.0642(12) 0.0828(14) 0.0381(9) -0.0045(9) 0.0082(8) -0.0433(11)
C28 0.0568(11) 0.0784(13) 0.0593(11) -0.0281(10) 0.0021(9) -0.0481(11)
C43 0.0854(15) 0.0419(9) 0.0600(12) -0.0076(8) 0.0157(10) -0.0344(10)
C20 0.064(2) 0.0493(15) 0.0227(12) 0.0065(11) -0.0023(15) -0.0127(16)
C44 0.121(2) 0.0566(12) 0.0483(11) -0.0104(9) 0.0241(12) -0.0524(13)
C19 0.0413(12) 0.0447(13) 0.0398(12) 0.0121(10) -0.0143(9) -0.0132(10)
C18 0.078(2) 0.0568(16) 0.0588(16) 0.0380(13) -0.0320(14) -0.0460(15)
C18A 0.085(4) 0.066(4) 0.028(3) 0.025(2) -0.020(3) -0.057(3)
C19A 0.077(4) 0.058(4) 0.044(3) 0.011(3) -0.014(3) 0.000(4)
C20A 0.062(5) 0.054(3) 0.027(4) 0.013(3) -0.017(3) -0.037(4)

loop_
_atom_type_symbol
_atom_type_description
_atom_type_scat_dispersion_real
_atom_type_scat_dispersion_imag
_atom_type_scat_source
C C 0.0181 0.0091 'International Tables Vol C Tables 4.2.6.8 and 6.1.1.4'
H H 0.0000 0.0000 'International Tables Vol C Tables 4.2.6.8 and 6.1.1.4'
B B 0.0090 0.0039 'International Tables Vol C Tables 4.2.6.8 and 6.1.1.4'
F F 0.0727 0.0534 'International Tables Vol C Tables 4.2.6.8 and 6.1.1.4'
N N 0.0311 0.0180 'International Tables Vol C Tables 4.2.6.8 and 6.1.1.4'
O O 0.0492 0.0322 'International Tables Vol C Tables 4.2.6.8 and 6.1.1.4'

loop_
_geom_angle_atom_site_label_1
_geom_angle_atom_site_label_2
_geom_angle_atom_site_label_3
_geom_angle
_geom_angle_site_symmetry_1
_geom_angle_site_symmetry_3
_geom_angle_publ_flag
C7 O1 C1 113.59(9) . . ?
C2 N1 C21 111.05(9) . . ?
C2 N1 B1 130.86(10) . . ?
B1 N1 C21 117.02(10) . . ?
C8 N2 C33 110.96(9) . . ?
C8 N2 B1 131.93(10) . . ?
B1 N2 C33 115.76(10) . . ?
C2 C1 O1 118.83(10) . . ?
C6 C1 O1 120.24(10) . . ?
C6 C1 C2 120.71(11) . . ?
O1 C7 C8 119.27(10) . . ?
C12 C7 O1 119.82(10) . . ?
C12 C7 C8 120.80(11) . . ?
C1 C2 N1 121.43(11) . . ?
C1 C2 C3 117.87(10) . . ?
C3 C2 N1 120.24(10) . . ?
C7 C8 N2 121.82(10) . . ?
C7 C8 C9 117.70(11) . . ?
C9 C8 N2 120.17(10) . . ?
C26 C21 N1 120.16(11) . . ?
C26 C21 C22 121.98(11) . . ?
C22 C21 N1 117.79(10) . . ?
C1 C6 H6 119.8 . . ?
C1 C6 C5 120.42(11) . . ?
C5 C6 H6 119.8 . . ?
C3 C4 C13 119.35(11) . . ?
C5 C4 C3 117.96(11) . . ?
C5 C4 C13 122.65(11) . . ?
C2 C3 C4 122.48(11) . . ?
C2 C3 H3 118.8 . . ?
C4 C3 H3 118.8 . . ?
C21 C26 C27 122.76(11) . . ?
C25 C26 C21 117.47(12) . . ?
C25 C26 C27 119.75(12) . . ?
C6 C5 H5 119.8 . . ?
C4 C5 C6 120.46(11) . . ?
C4 C5 H5 119.8 . . ?
C8 C9 H9 118.6 . . ?
C10 C9 C8 122.76(11) . . ?
C10 C9 H9 118.6 . . ?
C21 C22 C30 122.24(11) . . ?
C23 C22 C21 118.21(12) . . ?
C23 C22 C30 119.54(12) . . ?
C38 C33 N2 117.95(11) . . ?
C38 C33 C34 121.94(12) . . ?
C34 C33 N2 120.03(12) . . ?
C22 C30 H30 107.5 . . ?
C22 C30 C31 111.36(11) . . ?
C22 C30 C32 112.05(11) . . ?
C31 C30 H30 107.5 . . ?
C31 C30 C32 110.70(12) . . ?
C32 C30 H30 107.5 . . ?
C7 C12 H12 119.8 . . ?
C7 C12 C11 120.33(11) . . ?
C11 C12 H12 119.8 . . ?
C33 C38 C39 122.28(11) . . ?
C37 C38 C33 117.77(13) . . ?
C37 C38 C39 119.95(13) . . ?
C9 C10 C11 117.56(12) . . ?
C9 C10 C17 119.53(12) . . ?
C11 C10 C17 122.85(12) . . ?
C12 C11 C10 120.84(12) . . ?
C12 C11 H11 119.6 . . ?
C10 C11 H11 119.6 . . ?
C22 C23 H23 119.6 . . ?
C24 C23 C22 120.87(13) . . ?
C24 C23 H23 119.6 . . ?
C33 C34 C42 122.62(12) . . ?
C35 C34 C33 117.76(14) . . ?
C35 C34 C42 119.61(13) . . ?
C4 C13 C14 108.64(11) . . ?
C4 C13 C16 109.49(12) . . ?
C15 C13 C4 112.00(11) . . ?
C15 C13 C14 107.71(12) . . ?
C15 C13 C16 109.08(12) . . ?
C16 C13 C14 109.90(13) . . ?
C26 C25 H25 119.2 . . ?
C24 C25 C26 121.53(12) . . ?
C24 C25 H25 119.2 . . ?
C26 C27 H27 107.9 . . ?
C26 C27 C29 112.81(12) . . ?
C26 C27 C28 110.65(13) . . ?
C29 C27 H27 107.9 . . ?
C28 C27 H27 107.9 . . ?
C28 C27 C29 109.40(13) . . ?
C38 C39 H39 107.5 . . ?
C38 C39 C40 111.81(12) . . ?
C38 C39 C41 111.38(13) . . ?
C40 C39 H39 107.5 . . ?
C40 C39 C41 110.83(15) . . ?
C41 C39 H39 107.5 . . ?
C38 C37 H37 119.4 . . ?
C36 C37 C38 121.24(14) . . ?
C36 C37 H37 119.4 . . ?
C23 C24 C25 119.86(12) . . ?
C23 C24 H24 120.1 . . ?
C25 C24 H24 120.1 . . ?
C34 C35 H35 119.5 . . ?
C36 C35 C34 121.00(14) . . ?
C36 C35 H35 119.5 . . ?
C37 C36 H36 119.9 . . ?
C35 C36 C37 120.14(13) . . ?
C35 C36 H36 119.9 . . ?
C34 C42 H42 107.9 . . ?
C34 C42 C44 112.74(15) . . ?
C43 C42 C34 111.97(14) . . ?
C43 C42 H42 107.9 . . ?
C43 C42 C44 108.38(14) . . ?
C44 C42 H42 107.9 . . ?
C13 C15 H15A 109.5 . . ?
C13 C15 H15B 109.5 . . ?
C13 C15 H15C 109.5 . . ?
H15A C15 H15B 109.5 . . ?
H15A C15 H15C 109.5 . . ?
H15B C15 H15C 109.5 . . ?
C10 C17 C19 106.96(13) . . ?
C10 C17 C18A 105.0(2) . . ?
C10 C17 C20A 112.7(5) . . ?
C20 C17 C10 111.4(2) . . ?
C20 C17 C19 107.1(2) . . ?
C20 C17 C18 113.3(2) . . ?
C18 C17 C10 113.39(14) . . ?
C18 C17 C19 104.10(18) . . ?
C19A C17 C10 113.2(3) . . ?
C19A C17 C18A 107.9(4) . . ?
C19A C17 C20A 117.2(5) . . ?
C20A C17 C18A 98.8(3) . . ?
C30 C31 H31A 109.5 . . ?
C30 C31 H31B 109.5 . . ?
C30 C31 H31C 109.5 . . ?
H31A C31 H31B 109.5 . . ?
H31A C31 H31C 109.5 . . ?
H31B C31 H31C 109.5 . . ?
F1 B1 N1 112.54(11) . . ?
F1 B1 N2 112.26(11) . . ?
N1 B1 N2 134.98(11) . . ?
C30 C32 H32A 109.5 . . ?
C30 C32 H32B 109.5 . . ?
C30 C32 H32C 109.5 . . ?
H32A C32 H32B 109.5 . . ?
H32A C32 H32C 109.5 . . ?
H32B C32 H32C 109.5 . . ?
C13 C14 H14A 109.5 . . ?
C13 C14 H14B 109.5 . . ?
C13 C14 H14C 109.5 . . ?
H14A C14 H14B 109.5 . . ?
H14A C14 H14C 109.5 . . ?
H14B C14 H14C 109.5 . . ?
C27 C29 H29A 109.5 . . ?
C27 C29 H29B 109.5 . . ?
C27 C29 H29C 109.5 . . ?
H29A C29 H29B 109.5 . . ?
H29A C29 H29C 109.5 . . ?
H29B C29 H29C 109.5 . . ?
C13 C16 H16A 109.5 . . ?
C13 C16 H16B 109.5 . . ?
C13 C16 H16C 109.5 . . ?
H16A C16 H16B 109.5 . . ?
H16A C16 H16C 109.5 . . ?
H16B C16 H16C 109.5 . . ?
C39 C40 H40A 109.5 . . ?
C39 C40 H40B 109.5 . . ?
C39 C40 H40C 109.5 . . ?
H40A C40 H40B 109.5 . . ?
H40A C40 H40C 109.5 . . ?
H40B C40 H40C 109.5 . . ?
C39 C41 H41A 109.5 . . ?
C39 C41 H41B 109.5 . . ?
C39 C41 H41C 109.5 . . ?
H41A C41 H41B 109.5 . . ?
H41A C41 H41C 109.5 . . ?
H41B C41 H41C 109.5 . . ?
C27 C28 H28A 109.5 . . ?
C27 C28 H28B 109.5 . . ?
C27 C28 H28C 109.5 . . ?
H28A C28 H28B 109.5 . . ?
H28A C28 H28C 109.5 . . ?
H28B C28 H28C 109.5 . . ?
C42 C43 H43A 109.5 . . ?
C42 C43 H43B 109.5 . . ?
C42 C43 H43C 109.5 . . ?
H43A C43 H43B 109.5 . . ?
H43A C43 H43C 109.5 . . ?
H43B C43 H43C 109.5 . . ?
C17 C20 H20A 109.5 . . ?
C17 C20 H20B 109.5 . . ?
C17 C20 H20C 109.5 . . ?
H20A C20 H20B 109.5 . . ?
H20A C20 H20C 109.5 . . ?
H20B C20 H20C 109.5 . . ?
C42 C44 H44A 109.5 . . ?
C42 C44 H44B 109.5 . . ?
C42 C44 H44C 109.5 . . ?
H44A C44 H44B 109.5 . . ?
H44A C44 H44C 109.5 . . ?
H44B C44 H44C 109.5 . . ?
C17 C19 H19A 109.5 . . ?
C17 C19 H19B 109.5 . . ?
C17 C19 H19C 109.5 . . ?
H19A C19 H19B 109.5 . . ?
H19A C19 H19C 109.5 . . ?
H19B C19 H19C 109.5 . . ?
C17 C18 H18A 109.5 . . ?
C17 C18 H18B 109.5 . . ?
C17 C18 H18C 109.5 . . ?
H18A C18 H18B 109.5 . . ?
H18A C18 H18C 109.5 . . ?
H18B C18 H18C 109.5 . . ?
C17 C18A H18D 109.5 . . ?
C17 C18A H18E 109.5 . . ?
C17 C18A H18F 109.5 . . ?
H18D C18A H18E 109.5 . . ?
H18D C18A H18F 109.5 . . ?
H18E C18A H18F 109.5 . . ?
C17 C19A H19D 109.5 . . ?
C17 C19A H19E 109.5 . . ?
C17 C19A H19F 109.5 . . ?
H19D C19A H19E 109.5 . . ?
H19D C19A H19F 109.5 . . ?
H19E C19A H19F 109.5 . . ?
C17 C20A H20D 109.5 . . ?
C17 C20A H20E 109.5 . . ?
C17 C20A H20F 109.5 . . ?
H20D C20A H20E 109.5 . . ?
H20D C20A H20F 109.5 . . ?
H20E C20A H20F 109.5 . . ?

loop_
_geom_bond_atom_site_label_1
_geom_bond_atom_site_label_2
_geom_bond_distance
_geom_bond_site_symmetry_2
_geom_bond_publ_flag
F1 B1 1.3474(15) . ?
O1 C1 1.3921(14) . ?
O1 C7 1.3908(14) . ?
N1 C2 1.4215(14) . ?
N1 C21 1.4568(14) . ?
N1 B1 1.4275(17) . ?
N2 C8 1.4237(14) . ?
N2 C33 1.4571(15) . ?
N2 B1 1.4333(17) . ?
C1 C2 1.3891(16) . ?
C1 C6 1.3803(16) . ?
C7 C8 1.3923(16) . ?
C7 C12 1.3775(17) . ?
C2 C3 1.3928(17) . ?
C8 C9 1.3996(17) . ?
C21 C26 1.3998(17) . ?
C21 C22 1.4053(17) . ?
C6 H6 0.9500 . ?
C6 C5 1.3887(18) . ?
C4 C3 1.3939(17) . ?
C4 C5 1.3876(18) . ?
C4 C13 1.5312(17) . ?
C3 H3 0.9500 . ?
C26 C25 1.3943(18) . ?
C26 C27 1.5247(18) . ?
C5 H5 0.9500 . ?
C9 H9 0.9500 . ?
C9 C10 1.3896(17) . ?
C22 C30 1.5189(17) . ?
C22 C23 1.3912(18) . ?
C33 C38 1.4005(19) . ?
C33 C34 1.4060(18) . ?
C30 H30 1.0000 . ?
C30 C31 1.5269(19) . ?
C30 C32 1.5279(19) . ?
C12 H12 0.9500 . ?
C12 C11 1.3897(18) . ?
C38 C39 1.5235(19) . ?
C38 C37 1.3923(18) . ?
C10 C11 1.3931(18) . ?
C10 C17 1.5364(18) . ?
C11 H11 0.9500 . ?
C23 H23 0.9500 . ?
C23 C24 1.384(2) . ?
C34 C35 1.397(2) . ?
C34 C42 1.519(2) . ?
C13 C15 1.5279(18) . ?
C13 C14 1.537(2) . ?
C13 C16 1.536(2) . ?
C25 H25 0.9500 . ?
C25 C24 1.387(2) . ?
C27 H27 1.0000 . ?
C27 C29 1.526(2) . ?
C27 C28 1.525(2) . ?
C39 H39 1.0000 . ?
C39 C40 1.524(2) . ?
C39 C41 1.525(2) . ?
C37 H37 0.9500 . ?
C37 C36 1.384(2) . ?
C24 H24 0.9500 . ?
C35 H35 0.9500 . ?
C35 C36 1.380(2) . ?
C36 H36 0.9500 . ?
C42 H42 1.0000 . ?
C42 C43 1.515(2) . ?
C42 C44 1.526(2) . ?
C15 H15A 0.9800 . ?
C15 H15B 0.9800 . ?
C15 H15C 0.9800 . ?
C17 C20 1.498(3) . ?
C17 C19 1.603(3) . ?
C17 C18 1.509(2) . ?
C17 C18A 1.665(5) . ?
C17 C19A 1.411(5) . ?
C17 C20A 1.539(6) . ?
C31 H31A 0.9800 . ?
C31 H31B 0.9800 . ?
C31 H31C 0.9800 . ?
C32 H32A 0.9800 . ?
C32 H32B 0.9800 . ?
C32 H32C 0.9800 . ?
C14 H14A 0.9800 . ?
C14 H14B 0.9800 . ?
C14 H14C 0.9800 . ?
C29 H29A 0.9800 . ?
C29 H29B 0.9800 . ?
C29 H29C 0.9800 . ?
C16 H16A 0.9800 . ?
C16 H16B 0.9800 . ?
C16 H16C 0.9800 . ?
C40 H40A 0.9800 . ?
C40 H40B 0.9800 . ?
C40 H40C 0.9800 . ?
C41 H41A 0.9800 . ?
C41 H41B 0.9800 . ?
C41 H41C 0.9800 . ?
C28 H28A 0.9800 . ?
C28 H28B 0.9800 . ?
C28 H28C 0.9800 . ?
C43 H43A 0.9800 . ?
C43 H43B 0.9800 . ?
C43 H43C 0.9800 . ?
C20 H20A 0.9800 . ?
C20 H20B 0.9800 . ?
C20 H20C 0.9800 . ?
C44 H44A 0.9800 . ?
C44 H44B 0.9800 . ?
C44 H44C 0.9800 . ?
C19 H19A 0.9800 . ?
C19 H19B 0.9800 . ?
C19 H19C 0.9800 . ?
C18 H18A 0.9800 . ?
C18 H18B 0.9800 . ?
C18 H18C 0.9800 . ?
C18A H18D 0.9800 . ?
C18A H18E 0.9800 . ?
C18A H18F 0.9800 . ?
C19A H19D 0.9800 . ?
C19A H19E 0.9800 . ?
C19A H19F 0.9800 . ?
C20A H20D 0.9800 . ?
C20A H20E 0.9800 . ?
C20A H20F 0.9800 . ?

loop_
_geom_torsion_atom_site_label_1
_geom_torsion_atom_site_label_2
_geom_torsion_atom_site_label_3
_geom_torsion_atom_site_label_4
_geom_torsion
_geom_torsion_site_symmetry_1
_geom_torsion_site_symmetry_2
_geom_torsion_site_symmetry_3
_geom_torsion_site_symmetry_4
_geom_torsion_publ_flag
O1 C1 C2 N1 0.37(16) . . . . ?
O1 C1 C2 C3 172.67(10) . . . . ?
O1 C1 C6 C5 -171.54(11) . . . . ?
O1 C7 C8 N2 -3.64(17) . . . . ?
O1 C7 C8 C9 -177.22(10) . . . . ?
O1 C7 C12 C11 176.79(11) . . . . ?
N1 C2 C3 C4 171.46(11) . . . . ?
N1 C21 C26 C25 -173.77(11) . . . . ?
N1 C21 C26 C27 7.63(18) . . . . ?
N1 C21 C22 C30 -6.06(17) . . . . ?
N1 C21 C22 C23 174.65(11) . . . . ?
N2 C8 C9 C10 -173.08(12) . . . . ?
N2 C33 C38 C39 8.09(17) . . . . ?
N2 C33 C38 C37 -172.59(11) . . . . ?
N2 C33 C34 C35 172.41(11) . . . . ?
N2 C33 C34 C42 -8.35(19) . . . . ?
C1 O1 C7 C8 -93.67(13) . . . . ?
C1 O1 C7 C12 89.97(13) . . . . ?
C1 C2 C3 C4 -0.93(18) . . . . ?
C1 C6 C5 C4 -1.14(19) . . . . ?
C7 O1 C1 C2 99.07(12) . . . . ?
C7 O1 C1 C6 -86.33(13) . . . . ?
C7 C8 C9 C10 0.62(19) . . . . ?
C7 C12 C11 C10 0.2(2) . . . . ?
C2 N1 C21 C26 106.29(12) . . . . ?
C2 N1 C21 C22 -70.61(13) . . . . ?
C2 N1 B1 F1 170.67(11) . . . . ?
C2 N1 B1 N2 -15.3(2) . . . . ?
C2 C1 C6 C5 2.96(18) . . . . ?
C8 N2 C33 C38 75.21(13) . . . . ?
C8 N2 C33 C34 -101.47(13) . . . . ?
C8 N2 B1 F1 -164.66(11) . . . . ?
C8 N2 B1 N1 21.3(2) . . . . ?
C8 C7 C12 C11 0.5(2) . . . . ?
C8 C9 C10 C11 0.1(2) . . . . ?
C8 C9 C10 C17 177.38(13) . . . . ?
C21 N1 C2 C1 134.92(11) . . . . ?
C21 N1 C2 C3 -37.19(14) . . . . ?
C21 N1 B1 F1 3.67(15) . . . . ?
C21 N1 B1 N2 177.74(13) . . . . ?
C21 C26 C25 C24 -1.4(2) . . . . ?
C21 C26 C27 C29 -111.67(14) . . . . ?
C21 C26 C27 C28 125.41(15) . . . . ?
C21 C22 C30 C31 -116.65(14) . . . . ?
C21 C22 C30 C32 118.75(13) . . . . ?
C21 C22 C23 C24 -0.28(19) . . . . ?
C6 C1 C2 N1 -174.20(11) . . . . ?
C6 C1 C2 C3 -1.91(17) . . . . ?
C3 C4 C5 C6 -1.60(18) . . . . ?
C3 C4 C13 C15 178.03(12) . . . . ?
C3 C4 C13 C14 59.18(16) . . . . ?
C3 C4 C13 C16 -60.84(16) . . . . ?
C26 C21 C22 C30 177.09(11) . . . . ?
C26 C21 C22 C23 -2.20(18) . . . . ?
C26 C25 C24 C23 -1.0(2) . . . . ?
C5 C4 C3 C2 2.67(18) . . . . ?
C5 C4 C13 C15 0.66(18) . . . . ?
C5 C4 C13 C14 -118.19(14) . . . . ?
C5 C4 C13 C16 121.79(14) . . . . ?
C9 C10 C11 C12 -0.5(2) . . . . ?
C9 C10 C17 C20 51.6(2) . . . . ?
C9 C10 C17 C19 -65.04(19) . . . . ?
C9 C10 C17 C18 -179.20(19) . . . . ?
C9 C10 C17 C18A 137.3(3) . . . . ?
C9 C10 C17 C19A -105.1(5) . . . . ?
C9 C10 C17 C20A 30.8(4) . . . . ?
C22 C21 C26 C25 3.00(18) . . . . ?
C22 C21 C26 C27 -175.60(12) . . . . ?
C22 C23 C24 C25 1.8(2) . . . . ?
C33 N2 C8 C7 -138.90(12) . . . . ?
C33 N2 C8 C9 34.53(15) . . . . ?
C33 N2 B1 F1 0.68(15) . . . . ?
C33 N2 B1 N1 -173.40(13) . . . . ?
C33 C38 C39 C40 -115.51(15) . . . . ?
C33 C38 C39 C41 119.88(15) . . . . ?
C33 C38 C37 C36 -0.9(2) . . . . ?
C33 C34 C35 C36 1.1(2) . . . . ?
C33 C34 C42 C43 -123.24(16) . . . . ?
C33 C34 C42 C44 114.23(17) . . . . ?
C30 C22 C23 C24 -179.59(12) . . . . ?
C12 C7 C8 N2 172.68(11) . . . . ?
C12 C7 C8 C9 -0.90(18) . . . . ?
C38 C33 C34 C35 -4.13(19) . . . . ?
C38 C33 C34 C42 175.11(12) . . . . ?
C38 C37 C36 C35 -2.0(2) . . . . ?
C11 C10 C17 C20 -131.2(2) . . . . ?
C11 C10 C17 C19 112.11(17) . . . . ?
C11 C10 C17 C18 -2.1(3) . . . . ?
C11 C10 C17 C18A -45.5(3) . . . . ?
C11 C10 C17 C19A 72.0(5) . . . . ?
C11 C10 C17 C20A -152.0(4) . . . . ?
C23 C22 C30 C31 62.63(16) . . . . ?
C23 C22 C30 C32 -61.97(16) . . . . ?
C34 C33 C38 C39 -175.29(12) . . . . ?
C34 C33 C38 C37 4.03(18) . . . . ?
C34 C35 C36 C37 1.8(2) . . . . ?
C13 C4 C3 C2 -174.83(11) . . . . ?
C13 C4 C5 C6 175.80(12) . . . . ?
C25 C26 C27 C29 69.76(17) . . . . ?
C25 C26 C27 C28 -53.17(18) . . . . ?
C27 C26 C25 C24 177.25(13) . . . . ?
C39 C38 C37 C36 178.40(13) . . . . ?
C37 C38 C39 C40 65.19(17) . . . . ?
C37 C38 C39 C41 -59.42(18) . . . . ?
C35 C34 C42 C43 55.99(19) . . . . ?
C35 C34 C42 C44 -66.54(19) . . . . ?
C42 C34 C35 C36 -178.13(13) . . . . ?
C17 C10 C11 C12 -177.72(13) . . . . ?
B1 N1 C2 C1 -32.68(18) . . . . ?
B1 N1 C2 C3 155.21(12) . . . . ?
B1 N1 C21 C26 -84.21(14) . . . . ?
B1 N1 C21 C22 98.88(13) . . . . ?
B1 N2 C8 C7 27.0(2) . . . . ?
B1 N2 C8 C9 -159.61(13) . . . . ?
B1 N2 C33 C38 -93.15(13) . . . . ?
B1 N2 C33 C34 90.17(14) . . . . ?
